data_7212741
loop_
_publ_author_name
'Bolligarla, Ramababu'
'Das, Samar K.'

_publ_section_title
;
 Dimensionality of coordination polymers decided by the type of
 hybridization of the central carbon atom of the solvent molecule that
 coordinates to an alkali metal cation: from discrete to 3D networks based
 on a gold(iii) bis(dithiolene) complex
;
_journal_issue 11
_journal_name_full CrystEngComm
_journal_page_first 3409
_journal_paper_doi 10.1039/c0ce00097c
_journal_volume 12
_journal_year 2010
_chemical_formula_moiety 'C16 H10 Au N6 Na S6'
_chemical_formula_sum 'C16 H10 Au N6 Na S6'
_chemical_formula_weight 698.62
_chemical_name_systematic
;
?
;
_space_group_IT_number 14
_symmetry_cell_setting monoclinic
_symmetry_space_group_name_Hall '-P 2ybc'
_symmetry_space_group_name_H-M 'P 1 21/c 1'
_atom_sites_solution_hydrogens geom
_atom_sites_solution_primary direct
_atom_sites_solution_secondary difmap
_audit_creation_method SHELXL-97
_cell_angle_alpha 90.00
_cell_angle_beta 102.981(2)
_cell_angle_gamma 90.00
_cell_formula_units_Z 2
_cell_length_a 12.9803(14)
_cell_length_b 10.1794(11)
_cell_length_c 8.4481(9)
_cell_measurement_reflns_used 6374
_cell_measurement_temperature 100(2)
_cell_measurement_theta_max 28.21
_cell_measurement_theta_min 2.57
_cell_volume 1087.7(2)
_computing_cell_refinement 'Bruker SMART'
_computing_data_collection 'Bruker SMART'
_computing_data_reduction 'Bruker SAINT'
_computing_molecular_graphics 'Bruker SHELXTL'
_computing_publication_material 'Bruker SHELXTL'
_computing_structure_refinement 'SHELXL-97 (Sheldrick, 1997)'
_computing_structure_solution 'SHELXS-97 (Sheldrick, 1990)'
_diffrn_ambient_temperature 100(2)
_diffrn_measured_fraction_theta_full 0.999
_diffrn_measured_fraction_theta_max 0.999
_diffrn_measurement_device_type 'CCD area detector'
_diffrn_measurement_method 'phi and omega scans'
_diffrn_radiation_monochromator graphite
_diffrn_radiation_source 'fine-focus sealed tube'
_diffrn_radiation_type MoK\a
_diffrn_radiation_wavelength 0.71073
_diffrn_reflns_av_R_equivalents 0.0318
_diffrn_reflns_av_sigmaI/netI 0.0221
_diffrn_reflns_limit_h_max 16
_diffrn_reflns_limit_h_min -16
_diffrn_reflns_limit_k_max 12
_diffrn_reflns_limit_k_min -12
_diffrn_reflns_limit_l_max 10
_diffrn_reflns_limit_l_min -10
_diffrn_reflns_number 11244
_diffrn_reflns_theta_full 26.36
_diffrn_reflns_theta_max 26.36
_diffrn_reflns_theta_min 1.61
_exptl_absorpt_coefficient_mu 7.376
_exptl_absorpt_correction_T_max 0.5258
_exptl_absorpt_correction_T_min 0.3201
_exptl_absorpt_correction_type empirical
_exptl_absorpt_process_details 'Bruker SADABS'
_exptl_crystal_colour red
_exptl_crystal_density_diffrn 2.133
_exptl_crystal_density_method 'not measured'
_exptl_crystal_description block
_exptl_crystal_F_000 668
_exptl_crystal_size_max 0.20
_exptl_crystal_size_mid 0.16
_exptl_crystal_size_min 0.10
_refine_diff_density_max 0.905
_refine_diff_density_min -0.635
_refine_diff_density_rms 0.106
_refine_ls_extinction_method none
_refine_ls_goodness_of_fit_ref 1.069
_refine_ls_hydrogen_treatment constr
_refine_ls_matrix_type full
_refine_ls_number_parameters 140
_refine_ls_number_reflns 2224
_refine_ls_number_restraints 0
_refine_ls_restrained_S_all 1.069
_refine_ls_R_factor_all 0.0248
_refine_ls_R_factor_gt 0.0218
_refine_ls_shift/su_max 0.001
_refine_ls_shift/su_mean 0.000
_refine_ls_structure_factor_coef Fsqd
_refine_ls_weighting_details 'calc w=1/[\s^2^(Fo^2^)+(0.0178P)^2^+2.1625P] where P=(Fo^2^+2Fc^2^)/3'
_refine_ls_weighting_scheme calc
_refine_ls_wR_factor_gt 0.0460
_refine_ls_wR_factor_ref 0.0471
_reflns_number_gt 2040
_reflns_number_total 2224
_reflns_threshold_expression >2sigma(I)
_cod_data_source_file c0cc00728e.txt
_cod_data_source_block rams
_cod_depositor_comments
;
The following automatic conversions were performed:

'_symmetry_cell_setting' value 'Monoclinic' changed to 'monoclinic'
according to /home/saulius/struct/CIF-dictionaries/cif_core.dic
dictionary named 'cif_core.dic' version 2.4.2 from 2011-04-26.

Automatic conversion script
Id: cif_fix_values 1891 2012-01-12 08:04:46Z andrius 
;
_cod_original_sg_symbol_H-M P2(1)/c
_cod_database_code 7212741

loop_
_symmetry_equiv_pos_as_xyz
'x, y, z'
'-x, y+1/2, -z+1/2'
'-x, -y, -z'
'x, -y-1/2, z-1/2'

loop_
_atom_site_label
_atom_site_type_symbol
_atom_site_fract_x
_atom_site_fract_y
_atom_site_fract_z
_atom_site_U_iso_or_equiv
_atom_site_adp_type
_atom_site_occupancy
_atom_site_symmetry_multiplicity
_atom_site_calc_flag
_atom_site_refinement_flags
Au1 Au 0.5000 0.5000 1.0000 0.01740(6) Uani 1 2 d S
S1 S 0.61608(7) 0.67212(8) 1.07525(11) 0.02397(19) Uani 1 1 d .
C1 C 0.7255(3) 0.5081(3) 0.9053(4) 0.0168(6) Uani 1 1 d .
C2 C 0.8085(3) 0.4778(3) 0.8344(4) 0.0182(7) Uani 1 1 d .
H2 H 0.8092 0.3991 0.7788 0.022 Uiso 1 1 calc R
C6 C 0.7235(2) 0.6303(3) 0.9897(4) 0.0172(6) Uani 1 1 d .
C4 C 0.8901(3) 0.6883(3) 0.9347(4) 0.0170(6) Uani 1 1 d .
C5 C 0.8044(3) 0.7181(3) 1.0058(4) 0.0181(7) Uani 1 1 d .
H5 H 0.8031 0.7962 1.0624 0.022 Uiso 1 1 calc R
C3 C 0.8921(2) 0.5681(3) 0.8477(4) 0.0155(6) Uani 1 1 d .
S3 S 1.04836(6) 0.68775(8) 0.83593(10) 0.01865(17) Uani 1 1 d .
S2 S 0.62412(7) 0.39188(8) 0.89177(11) 0.02363(19) Uani 1 1 d .
N2 N 0.9746(2) 0.7653(3) 0.9358(3) 0.0181(6) Uani 1 1 d .
N1 N 0.9781(2) 0.5563(3) 0.7838(3) 0.0181(6) Uani 1 1 d .
Na1 Na 1.0000 0.5000 0.5000 0.0171(4) Uani 1 2 d S
N3 N 0.8128(2) 0.4395(3) 0.4123(4) 0.0278(7) Uani 1 1 d .
C7 C 0.7267(3) 0.4454(4) 0.4212(4) 0.0225(7) Uani 1 1 d .
C8 C 0.6183(3) 0.4559(4) 0.4391(5) 0.0272(8) Uani 1 1 d .
H8A H 0.6125 0.4171 0.5403 0.041 Uiso 1 1 calc R
H8B H 0.5722 0.4107 0.3511 0.041 Uiso 1 1 calc R
H8C H 0.5984 0.5468 0.4376 0.041 Uiso 1 1 calc R

loop_
_atom_site_aniso_label
_atom_site_aniso_U_11
_atom_site_aniso_U_22
_atom_site_aniso_U_33
_atom_site_aniso_U_23
_atom_site_aniso_U_13
_atom_site_aniso_U_12
Au1 0.01604(10) 0.01690(10) 0.02077(10) -0.00125(7) 0.00732(7) -0.00257(7)
S1 0.0211(4) 0.0204(4) 0.0344(5) -0.0093(4) 0.0146(4) -0.0053(3)
C1 0.0172(16) 0.0148(15) 0.0183(15) 0.0013(13) 0.0037(12) -0.0008(13)
C2 0.0213(17) 0.0162(16) 0.0173(16) -0.0029(13) 0.0051(13) -0.0014(13)
C6 0.0167(16) 0.0190(16) 0.0162(15) -0.0003(13) 0.0047(12) 0.0016(13)
C4 0.0188(16) 0.0174(16) 0.0146(15) 0.0013(13) 0.0032(12) -0.0024(13)
C5 0.0199(16) 0.0161(15) 0.0186(16) -0.0032(13) 0.0050(13) -0.0026(13)
C3 0.0165(16) 0.0170(16) 0.0120(14) 0.0044(12) 0.0011(12) 0.0017(13)
S3 0.0168(4) 0.0209(4) 0.0192(4) -0.0018(3) 0.0060(3) -0.0037(3)
S2 0.0210(4) 0.0176(4) 0.0361(5) -0.0066(4) 0.0144(4) -0.0053(3)
N2 0.0179(14) 0.0199(14) 0.0166(13) -0.0009(12) 0.0044(11) -0.0035(11)
N1 0.0172(14) 0.0218(14) 0.0156(13) -0.0013(12) 0.0042(11) -0.0013(12)
Na1 0.0156(9) 0.0178(9) 0.0190(9) -0.0014(7) 0.0060(7) 0.0007(7)
N3 0.0198(17) 0.0293(17) 0.0344(18) 0.0012(14) 0.0064(13) 0.0018(13)
C7 0.0219(19) 0.0214(17) 0.0227(17) -0.0016(15) 0.0021(14) -0.0005(14)
C8 0.0210(18) 0.0289(19) 0.032(2) 0.0021(16) 0.0074(15) 0.0009(15)

loop_
_atom_type_symbol
_atom_type_description
_atom_type_scat_dispersion_real
_atom_type_scat_dispersion_imag
_atom_type_scat_source
C C 0.0033 0.0016 'International Tables Vol C Tables 4.2.6.8 and 6.1.1.4'
H H 0.0000 0.0000 'International Tables Vol C Tables 4.2.6.8 and 6.1.1.4'
N N 0.0061 0.0033 'International Tables Vol C Tables 4.2.6.8 and 6.1.1.4'
Na Na 0.0362 0.0249 'International Tables Vol C Tables 4.2.6.8 and 6.1.1.4'
S S 0.1246 0.1234 'International Tables Vol C Tables 4.2.6.8 and 6.1.1.4'
Au Au -2.0133 8.8022 'International Tables Vol C Tables 4.2.6.8 and 6.1.1.4'

loop_
_geom_angle_atom_site_label_1
_geom_angle_atom_site_label_2
_geom_angle_atom_site_label_3
_geom_angle
_geom_angle_site_symmetry_1
_geom_angle_site_symmetry_3
S2 Au1 S2 180.0 3_667 .
S2 Au1 S1 90.03(3) 3_667 3_667
S2 Au1 S1 89.97(3) . 3_667
S2 Au1 S1 89.97(3) 3_667 .
S2 Au1 S1 90.03(3) . .
S1 Au1 S1 180.0 3_667 .
C6 S1 Au1 103.42(11) . .
C2 C1 C6 120.7(3) . .
C2 C1 S2 118.0(2) . .
C6 C1 S2 121.3(2) . .
C1 C2 C3 118.9(3) . .
C1 C2 H2 120.5 . .
C3 C2 H2 120.5 . .
C5 C6 C1 121.2(3) . .
C5 C6 S1 117.7(2) . .
C1 C6 S1 121.1(2) . .
N2 C4 C5 126.3(3) . .
N2 C4 C3 113.1(3) . .
C5 C4 C3 120.6(3) . .
C6 C5 C4 118.7(3) . .
C6 C5 H5 120.6 . .
C4 C5 H5 120.6 . .
N1 C3 C2 127.1(3) . .
N1 C3 C4 113.2(3) . .
C2 C3 C4 119.7(3) . .
N2 S3 N1 100.46(14) . .
C1 S2 Au1 103.49(11) . .
C4 N2 S3 106.8(2) . .
C4 N2 Na1 129.5(2) . 2_756
S3 N2 Na1 121.63(14) . 2_756
C3 N1 S3 106.4(2) . .
C3 N1 Na1 132.4(2) . .
S3 N1 Na1 105.46(13) . .
N3 Na1 N3 180.0 . 3_766
N3 Na1 N2 95.90(10) . 4_575
N3 Na1 N2 84.10(10) 3_766 4_575
N3 Na1 N2 84.10(10) . 2_746
N3 Na1 N2 95.90(10) 3_766 2_746
N2 Na1 N2 180.0 4_575 2_746
N3 Na1 N1 88.37(10) . 3_766
N3 Na1 N1 91.63(10) 3_766 3_766
N2 Na1 N1 92.80(9) 4_575 3_766
N2 Na1 N1 87.20(9) 2_746 3_766
N3 Na1 N1 91.63(10) . .
N3 Na1 N1 88.37(10) 3_766 .
N2 Na1 N1 87.20(9) 4_575 .
N2 Na1 N1 92.79(9) 2_746 .
N1 Na1 N1 180.0 3_766 .
N3 Na1 S3 67.55(7) . 3_766
N3 Na1 S3 112.45(7) 3_766 3_766
N2 Na1 S3 112.10(7) 4_575 3_766
N2 Na1 S3 67.90(7) 2_746 3_766
N1 Na1 S3 27.74(6) 3_766 3_766
N1 Na1 S3 152.26(6) . 3_766
C7 N3 Na1 152.5(3) . .
N3 C7 C8 177.5(4) . .
C7 C8 H8A 109.5 . .
C7 C8 H8B 109.5 . .
H8A C8 H8B 109.5 . .
C7 C8 H8C 109.5 . .
H8A C8 H8C 109.5 . .
H8B C8 H8C 109.5 . .

loop_
_geom_bond_atom_site_label_1
_geom_bond_atom_site_label_2
_geom_bond_distance
_geom_bond_site_symmetry_2
Au1 S2 2.3033(9) 3_667
Au1 S2 2.3033(9) .
Au1 S1 2.3052(9) 3_667
Au1 S1 2.3052(9) .
S1 C6 1.761(3) .
C1 C2 1.380(5) .
C1 C6 1.437(4) .
C1 S2 1.754(3) .
C2 C3 1.407(5) .
C2 H2 0.9300 .
C6 C5 1.362(4) .
C4 N2 1.346(4) .
C4 C5 1.411(4) .
C4 C3 1.431(4) .
C5 H5 0.9300 .
C3 N1 1.349(4) .
S3 N2 1.617(3) .
S3 N1 1.623(3) .
N2 Na1 2.456(3) 2_756
N1 Na1 2.542(3) .
Na1 N3 2.455(3) .
Na1 N3 2.455(3) 3_766
Na1 N2 2.456(3) 4_575
Na1 N2 2.456(3) 2_746
Na1 N1 2.542(3) 3_766
Na1 S3 3.3616(8) 3_766
N3 C7 1.138(4) .
C7 C8 1.453(5) .
C8 H8A 0.9600 .
C8 H8B 0.9600 .
C8 H8C 0.9600 .
